data_4312746
loop_
_publ_author_name
'Takuya Matsumoto'
'Yohsuke Kamada'
'Toyonari Sugimoto'
'Toshiji Tada'
'Satoru Noguchi'
'Hiroyuki Nakazumi'
'Takashi Kawakami'
'Kizashi Yamaguchi'
'Motoo Shiro'

_publ_contact_author_email toyonari@iwate.riast.osakafu-u.ac.jp
_publ_contact_author_fax 0722-52-4175
_publ_contact_author_name 'T. Matsumoto'
_publ_contact_author_phone 0722-52-4175
_publ_section_title
;
 One-Dimensional CuBr42- Ion Array and CuBr3- Ion Chain Included in the \p
 Conducting Framework Composed of
 Bis(methylthio)tetrathiafulvalenothioquinone-
 -1,3-dithiocarbonatodithiolemethide Molecules
;
_journal_name_full 'Inorganic Chemistry'
_journal_page_first 8638
_journal_page_last 8645
_journal_paper_doi 10.1021/ic0300971
_journal_volume 42
_journal_year 2003
_chemical_formula_moiety '1(C12 H6 O S11 1+), Cu0.75 Br2.5 1-'
_chemical_formula_sum 'C12 H6 Br2.5 Cu0.75 O S11'
_chemical_formula_weight 766.26
_space_group_IT_number 73
_symmetry_cell_setting orthorhombic
_symmetry_Int_Tables_number 73
_symmetry_space_group_name_Hall '-I 2b 2c'
_symmetry_space_group_name_H-M 'I b c a'
_cell_angle_alpha 90
_cell_angle_beta 90
_cell_angle_gamma 90
_cell_formula_units_Z 16
_cell_length_a 6.949(3)
_cell_length_b 38.09(2)
_cell_length_c 33.12(1)
_cell_measurement_reflns_used 19314
_cell_measurement_temperature 93.2
_cell_measurement_theta_max 25.5
_cell_measurement_theta_min 3.0
_cell_volume 8766(7)
_computing_cell_refinement PROCESS-AUTO
_computing_data_collection PROCESS-AUTO
_computing_data_reduction 'teXsan Ver. 1.10'
_computing_publication_material 'teXsan Ver. 1.10'
_computing_structure_refinement 'teXsan Ver. 1.10'
_computing_structure_solution SHELXS86
_diffrn_detector_area_resol_mean 10.0
_diffrn_measured_fraction_theta_full 0.9980
_diffrn_measured_fraction_theta_max 0.9980
_diffrn_measurement_device_type 'Rigaku RAXIS-RAPID Imaging Plate'
_diffrn_measurement_method \w
_diffrn_radiation_type 'Mo K\a'
_diffrn_radiation_wavelength 0.7107
_diffrn_reflns_av_R_equivalents 0.144
_diffrn_reflns_limit_h_max 8
_diffrn_reflns_limit_h_min 0
_diffrn_reflns_limit_k_max 46
_diffrn_reflns_limit_k_min 0
_diffrn_reflns_limit_l_max 40
_diffrn_reflns_limit_l_min 0
_diffrn_reflns_number 33901
_diffrn_reflns_theta_full 25.50
_diffrn_reflns_theta_max 25.50
_exptl_absorpt_coefficient_mu 6.371
_exptl_absorpt_correction_T_max 0.880
_exptl_absorpt_correction_T_min 0.539
_exptl_absorpt_correction_type multi-scan
_exptl_absorpt_process_details '(Higashi, 1995)'
_exptl_crystal_colour black
_exptl_crystal_density_diffrn 2.322
_exptl_crystal_density_method 'not measured'
_exptl_crystal_description needle
_exptl_crystal_size_max 0.200
_exptl_crystal_size_mid 0.030
_exptl_crystal_size_min 0.020
_refine_diff_density_max 2.12
_refine_diff_density_min -1.92
_refine_ls_extinction_method none
_refine_ls_goodness_of_fit_ref 0.803
_refine_ls_hydrogen_treatment noref
_refine_ls_number_parameters 250
_refine_ls_number_reflns 4088
_refine_ls_R_factor_gt 0.0629
_refine_ls_shift/su_max 0.0007
_refine_ls_structure_factor_coef Fsqd
_refine_ls_weighting_details 'w = 1/[\s^2^(Fo^2^) + (0.00100(Max(Fo^2^,0) + 2Fc^2^)/3)^2^]'
_refine_ls_weighting_scheme calc
_refine_ls_wR_factor_ref 0.0928
_reflns_number_gt 1564
_reflns_number_total 4096
_reflns_threshold_expression F^2^>2.0\s(F^2^)
_cod_data_source_file ic0300971_2.cif
_cod_data_source_block xr0536r
_cod_original_cell_volume 8767(6)
_cod_original_formula_sum 'C12 H6 Br2.50 Cu0.75 O S11 '
_cod_database_code 4312746

loop_
_symmetry_equiv_pos_as_xyz
x,y,z
x,-y,1/2-z
1/2-x,y,-z
-x,1/2-y,z
-x,-y,-z
-x,y,1/2+z
1/2+x,-y,z
x,1/2+y,-z
1/2+x,1/2+y,1/2+z
1/2+x,1/2-y,-z
-x,1/2+y,1/2-z
1/2-x,-y,1/2+z
1/2-x,1/2-y,1/2-z
1/2-x,1/2+y,z
x,1/2-y,1/2+z
1/2+x,y,1/2-z

loop_
_atom_site_label
_atom_site_type_symbol
_atom_site_fract_x
_atom_site_fract_y
_atom_site_fract_z
_atom_site_U_iso_or_equiv
_atom_site_adp_type
_atom_site_occupancy
_atom_site_calc_flag
_atom_site_refinement_flags
_atom_site_disorder_assembly
_atom_site_disorder_group
Br(1) Br 1.0000 0.7500 0.59464(4) 0.0381(5) Uani 1.00 d S . .
Br(2) Br 0.7500 0.70692(6) 0.5000 0.0365(6) Uani 1.00 d S . .
Br(3) Br 0.7500 0.79346(6) 0.5000 0.0426(7) Uani 1.00 d S . .
Br(4) Br 0.5905(2) 0.54314(4) 0.77266(4) 0.0766(6) Uani 1.00 d . . .
Cu(1) Cu 1.0000 0.7500 0.51498(5) 0.0328(5) Uani 1.00 d S . .
Cu(2) Cu 0.8405 0.5000 0.7500 0.057(1) Uani 0.50 d SP . .
S(1) S 0.4013(5) 0.7062(1) 0.31455(9) 0.048(1) Uani 1.00 d . . .
S(2) S 0.3781(5) 0.6378(1) 0.26853(10) 0.054(1) Uani 1.00 d . . .
S(3) S 0.4487(5) 0.66398(8) 0.39301(8) 0.040(1) Uani 1.00 d . . .
S(4) S 0.4259(5) 0.59696(9) 0.34743(10) 0.052(1) Uani 1.00 d . . .
S(5) S 0.4919(7) 0.62783(7) 0.47371(8) 0.0397(9) Uani 1.00 d . . .
S(6) S 0.5056(7) 0.55163(7) 0.48684(9) 0.0500(10) Uani 1.00 d . . .
S(7) S 0.4528(6) 0.53398(9) 0.4005(1) 0.064(1) Uani 1.00 d . . .
S(8) S 0.5467(4) 0.64237(7) 0.56679(8) 0.0344(10) Uani 1.00 d . . .
S(9) S 0.5416(5) 0.56689(8) 0.58445(9) 0.041(1) Uani 1.00 d . . .
S(10) S 0.5838(5) 0.66107(8) 0.65595(9) 0.0370(9) Uani 1.00 d . . .
S(11) S 0.5785(5) 0.57988(8) 0.67466(9) 0.049(1) Uani 1.00 d . . .
O(1) O 0.358(1) 0.7012(3) 0.2354(3) 0.072(4) Uani 1.00 d . . .
C(1) C 0.375(2) 0.6843(5) 0.2665(4) 0.064(5) Uani 1.00 d . . .
C(2) C 0.419(2) 0.6669(3) 0.3409(3) 0.035(4) Uani 1.00 d . . .
C(3) C 0.410(2) 0.6356(3) 0.3213(3) 0.041(4) Uani 1.00 d . . .
C(4) C 0.448(2) 0.6181(3) 0.3936(3) 0.042(4) Uani 1.00 d . . .
C(5) C 0.466(2) 0.6014(3) 0.4299(4) 0.044(4) Uani 1.00 d . . .
C(6) C 0.469(2) 0.5649(3) 0.4356(3) 0.041(4) Uani 1.00 d . . .
C(7) C 0.511(2) 0.5934(2) 0.5078(3) 0.038(3) Uani 1.00 d . . .
C(8) C 0.532(2) 0.6001(3) 0.5487(3) 0.031(4) Uani 1.00 d . . .
C(9) C 0.562(2) 0.6298(3) 0.6182(3) 0.031(4) Uani 1.00 d . . .
C(10) C 0.561(2) 0.5951(3) 0.6262(3) 0.035(4) Uani 1.00 d . . .
C(11) C 0.557(2) 0.7028(3) 0.6290(3) 0.038(4) Uani 1.00 d . . .
C(12) C 0.569(3) 0.5331(3) 0.6669(4) 0.085(6) Uani 1.00 d . . .
H(1) H 0.5680 0.7217 0.6476 0.0462 Uiso 1.00 calc . . .
H(2) H 0.6556 0.7047 0.6092 0.0462 Uiso 1.00 calc . . .
H(3) H 0.4351 0.7035 0.6163 0.0462 Uiso 1.00 calc . . .
H(4) H 0.4514 0.5271 0.6542 0.1015 Uiso 1.00 calc . . .
H(5) H 0.6737 0.5262 0.6502 0.1015 Uiso 1.00 calc . . .
H(6) H 0.5784 0.5215 0.6922 0.1015 Uiso 1.00 calc . . .

loop_
_atom_site_aniso_label
_atom_site_aniso_U_11
_atom_site_aniso_U_22
_atom_site_aniso_U_33
_atom_site_aniso_U_12
_atom_site_aniso_U_13
_atom_site_aniso_U_23
Br(1) 0.0414(10) 0.0426(10) 0.0302(8) -0.009(1) 0.0000 0.0000
Br(2) 0.035(1) 0.030(1) 0.044(1) 0.0000 -0.005(1) 0.0000
Br(3) 0.034(1) 0.032(1) 0.062(2) 0.0000 -0.006(1) 0.0000
Br(4) 0.146(2) 0.0403(8) 0.0431(7) -0.002(1) 0.0036(10) -0.0048(7)
Cu(1) 0.031(1) 0.031(1) 0.036(1) -0.002(1) 0.0000 0.0000
Cu(2) 0.098(4) 0.035(2) 0.038(2) 0.0000 0.0000 0.003(3)
S(1) 0.041(2) 0.070(3) 0.033(2) -0.005(2) -0.002(2) -0.009(2)
S(2) 0.040(2) 0.080(3) 0.041(2) 0.002(2) -0.006(2) -0.021(2)
S(3) 0.033(2) 0.051(2) 0.037(2) 0.001(2) 0.000(2) -0.012(2)
S(4) 0.048(2) 0.061(2) 0.047(2) 0.003(2) -0.004(2) -0.023(2)
S(5) 0.046(2) 0.036(2) 0.037(2) -0.004(2) 0.000(2) -0.009(1)
S(6) 0.051(2) 0.040(2) 0.060(2) 0.004(2) -0.010(3) -0.012(1)
S(7) 0.068(3) 0.053(2) 0.070(2) 0.009(2) -0.022(2) -0.030(2)
S(8) 0.034(2) 0.029(2) 0.039(2) 0.000(2) 0.000(2) 0.000(1)
S(9) 0.041(3) 0.028(2) 0.054(2) -0.003(2) -0.003(2) -0.002(1)
S(10) 0.041(2) 0.028(2) 0.042(2) 0.000(2) 0.002(2) 0.000(2)
S(11) 0.070(3) 0.032(2) 0.044(2) 0.000(2) 0.002(2) 0.002(2)
O(1) 0.075(8) 0.096(9) 0.044(6) 0.017(6) -0.007(6) -0.013(6)
C(1) 0.040(10) 0.12(1) 0.035(8) 0.00(1) 0.004(8) -0.020(9)
C(2) 0.019(6) 0.056(9) 0.030(6) -0.003(7) -0.010(6) -0.009(7)
C(3) 0.025(7) 0.061(9) 0.038(7) -0.006(7) -0.003(6) -0.015(7)
C(4) 0.05(1) 0.033(8) 0.047(8) -0.009(7) -0.001(7) -0.013(6)
C(5) 0.05(1) 0.031(7) 0.056(8) -0.001(7) 0.006(8) -0.020(6)
C(6) 0.008(8) 0.061(9) 0.052(8) -0.010(7) -0.003(6) -0.017(7)
C(7) 0.035(6) 0.030(6) 0.050(8) 0.006(8) -0.018(8) -0.007(6)
C(8) 0.026(9) 0.019(6) 0.048(7) 0.001(6) -0.001(6) 0.002(5)
C(9) 0.031(8) 0.035(7) 0.028(6) -0.012(6) -0.002(5) -0.004(5)
C(10) 0.041(9) 0.015(6) 0.049(7) 0.000(6) 0.002(7) 0.004(6)
C(11) 0.046(10) 0.010(6) 0.059(7) 0.000(6) 0.018(7) -0.005(5)
C(12) 0.17(2) 0.027(8) 0.056(8) -0.01(1) -0.01(1) -0.001(7)

loop_
_atom_type_symbol
_atom_type_description
_atom_type_scat_dispersion_real
_atom_type_scat_dispersion_imag
_atom_type_scat_source
C C 0.003 0.002
;International Tables for Crystallography
(1992, Vol. C, Tables 4.2.6.8 and 6.1.1.1)
;
H H 0.000 0.000
;International Tables for Crystallography
(1992, Vol. C, Table 6.1.1.2)
;
Br Br -0.290 2.459
;International Tables for Crystallography
(1992, Vol. C, Tables 4.2.6.8 and 6.1.1.1)
;
Cu Cu 0.320 1.265
;International Tables for Crystallography
(1992, Vol. C, Tables 4.2.6.8 and 6.1.1.1)
;
O O 0.011 0.006
;International Tables for Crystallography
(1992, Vol. C, Tables 4.2.6.8 and 6.1.1.1)
;
S S 0.125 0.123
;International Tables for Crystallography
(1992, Vol. C, Tables 4.2.6.8 and 6.1.1.1)
;

loop_
_geom_angle_atom_site_label_1
_geom_angle_atom_site_label_2
_geom_angle_atom_site_label_3
_geom_angle
_geom_angle_site_symmetry_1
_geom_angle_site_symmetry_2
_geom_angle_site_symmetry_3
_geom_angle_publ_flag
Cu(1) Br(2) Cu(1) 95.50(8) . 1_555 3_656 yes
Cu(1) Br(3) Cu(1) 95.00(8) . 1_555 3_656 yes
Cu(2) Br(4) Cu(2) 87.76(5) . 1_555 7_465 yes
Br(1) Cu(1) Br(2) 101.73(4) . 1_555 1_555 yes
Br(1) Cu(1) Br(2) 101.73(4) . 1_555 4_765 yes
Br(1) Cu(1) Br(3) 101.68(4) . 1_555 1_555 yes
Br(2) Cu(1) Br(2) 156.55(8) . 1_555 4_765 yes
Br(2) Cu(1) Br(3) 84.75(6) . 1_555 1_555 yes
Br(3) Cu(1) Br(3) 156.64(8) . 1_555 4_765 yes
Br(4) Cu(2) Br(4) 98.06(5) . 1_555 16_556 yes
Br(4) Cu(2) Br(4) 145.15(6) . 1_555 7_565 yes
Br(4) Cu(2) Br(4) 92.24(8) . 1_555 2_566 yes
C(1) S(1) C(2) 93.0(7) . 1_555 1_555 yes
C(1) S(2) C(3) 94.9(6) . 1_555 1_555 yes
C(2) S(3) C(4) 94.3(6) . 1_555 1_555 yes
C(3) S(4) C(4) 93.0(6) . 1_555 1_555 yes
C(5) S(5) C(7) 96.4(5) . 1_555 1_555 yes
C(6) S(6) C(7) 97.0(5) . 1_555 1_555 yes
C(8) S(8) C(9) 94.8(5) . 1_555 1_555 yes
C(8) S(9) C(10) 95.4(5) . 1_555 1_555 yes
C(9) S(10) C(11) 103.6(5) . 1_555 1_555 yes
C(10) S(11) C(12) 101.5(5) . 1_555 1_555 yes
S(1) C(1) S(2) 115.2(8) . 1_555 1_555 yes
S(1) C(1) O(1) 120(1) . 1_555 1_555 yes
S(2) C(1) O(1) 124(1) . 1_555 1_555 yes
S(1) C(2) S(3) 124.2(7) . 1_555 1_555 yes
S(1) C(2) C(3) 120.8(8) . 1_555 1_555 yes
S(3) C(2) C(3) 115.0(9) . 1_555 1_555 yes
S(2) C(3) S(4) 123.3(7) . 1_555 1_555 yes
S(2) C(3) C(2) 116.0(9) . 1_555 1_555 yes
S(4) C(3) C(2) 120.7(8) . 1_555 1_555 yes
S(3) C(4) S(4) 117.0(6) . 1_555 1_555 yes
S(3) C(4) C(5) 118.3(9) . 1_555 1_555 yes
S(4) C(4) C(5) 124.7(9) . 1_555 1_555 yes
S(5) C(5) C(4) 117.8(9) . 1_555 1_555 yes
S(5) C(5) C(6) 116.7(9) . 1_555 1_555 yes
C(4) C(5) C(6) 125(1) . 1_555 1_555 yes
S(6) C(6) S(7) 118.2(7) . 1_555 1_555 yes
S(6) C(6) C(5) 114.2(9) . 1_555 1_555 yes
S(7) C(6) C(5) 127.5(9) . 1_555 1_555 yes
S(5) C(7) S(6) 115.5(6) . 1_555 1_555 yes
S(5) C(7) C(8) 120.4(7) . 1_555 1_555 yes
S(6) C(7) C(8) 124.0(8) . 1_555 1_555 yes
S(8) C(8) S(9) 116.3(6) . 1_555 1_555 yes
S(8) C(8) C(7) 121.1(8) . 1_555 1_555 yes
S(9) C(8) C(7) 122.6(7) . 1_555 1_555 yes
S(8) C(9) S(10) 120.8(6) . 1_555 1_555 yes
S(8) C(9) C(10) 117.0(8) . 1_555 1_555 yes
S(10) C(9) C(10) 122.1(8) . 1_555 1_555 yes
S(9) C(10) S(11) 122.4(6) . 1_555 1_555 yes
S(9) C(10) C(9) 116.4(8) . 1_555 1_555 yes
S(11) C(10) C(9) 121.2(8) . 1_555 1_555 yes
S(10) C(11) H(1) 109.5 . 1_555 1_555 no
S(10) C(11) H(2) 109.5 . 1_555 1_555 no
S(10) C(11) H(3) 109.5 . 1_555 1_555 no
H(1) C(11) H(2) 109.5 . 1_555 1_555 no
H(1) C(11) H(3) 109.5 . 1_555 1_555 no
H(2) C(11) H(3) 109.5 . 1_555 1_555 no
S(11) C(12) H(4) 109.5 . 1_555 1_555 no
S(11) C(12) H(5) 109.5 . 1_555 1_555 no
S(11) C(12) H(6) 109.5 . 1_555 1_555 no
H(4) C(12) H(5) 109.5 . 1_555 1_555 no
H(4) C(12) H(6) 109.5 . 1_555 1_555 no
H(5) C(12) H(6) 109.5 . 1_555 1_555 no

loop_
_geom_bond_atom_site_label_1
_geom_bond_atom_site_label_2
_geom_bond_distance
_geom_bond_site_symmetry_1
_geom_bond_site_symmetry_2
_geom_bond_publ_flag
Br(1) Cu(1) 2.639(2) . . yes
Br(2) Cu(1) 2.441(2) . . yes
Br(2) Cu(1) 2.441(2) . 3_656 yes
Br(3) Cu(1) 2.450(2) . . yes
Br(3) Cu(1) 2.450(2) . 3_656 yes
Br(4) Cu(2) 2.506(2) . . yes
Br(4) Cu(2) 2.506(2) . 7_465 yes
S(1) C(1) 1.81(2) . . yes
S(1) C(2) 1.74(1) . . yes
S(2) C(1) 1.77(2) . . yes
S(2) C(3) 1.76(1) . . yes
S(3) C(2) 1.74(1) . . yes
S(3) C(4) 1.75(1) . . yes
S(4) C(3) 1.71(1) . . yes
S(4) C(4) 1.73(1) . . yes
S(5) C(5) 1.78(1) . . yes
S(5) C(7) 1.73(1) . . yes
S(6) C(6) 1.79(1) . . yes
S(6) C(7) 1.74(1) . . yes
S(7) C(6) 1.66(1) . . yes
S(8) C(8) 1.72(1) . . yes
S(8) C(9) 1.77(1) . . yes
S(9) C(8) 1.73(1) . . yes
S(9) C(10) 1.76(1) . . yes
S(10) C(9) 1.73(1) . . yes
S(10) C(11) 1.83(1) . . yes
S(11) C(10) 1.71(1) . . yes
S(11) C(12) 1.80(1) . . yes
O(1) C(1) 1.22(2) . . yes
C(2) C(3) 1.36(2) . . yes
C(4) C(5) 1.36(2) . . yes
C(5) C(6) 1.40(2) . . yes
C(7) C(8) 1.39(1) . . yes
C(9) C(10) 1.35(2) . . yes
C(11) H(1) 0.950 . . no
C(11) H(2) 0.950 . . no
C(11) H(3) 0.950 . . no
C(12) H(4) 0.950 . . no
C(12) H(5) 0.950 . . no
C(12) H(6) 0.950 . . no

loop_
_geom_contact_atom_site_label_1
_geom_contact_atom_site_label_2
_geom_contact_distance
_geom_contact_site_symmetry_1
_geom_contact_site_symmetry_2
_geom_contact_publ_flag
Br(1) Cu(1) 2.639(2) . . ?
Br(4) Cu(2) 2.506(2) . . ?
Br(4) Cu(2) 2.506(2) . 7_465 ?
Br(1) S(3) 3.322(3) . 3_656 ?
Br(1) S(3) 3.322(3) . 10_566 ?
Br(1) S(1) 3.507(3) . 3_656 ?
Br(1) S(1) 3.507(3) . 10_566 ?
Br(2) Br(3) 3.474(2) . 4_665 ?
Br(2) S(8) 3.596(3) . . ?
Br(2) S(8) 3.596(3) . 3_656 ?
Br(3) S(5) 3.546(4) . 4_665 ?
Br(3) S(5) 3.546(4) . 10_566 ?
Br(4) S(4) 3.217(4) . 6_655 ?
Br(4) C(12) 3.53(1) . . ?
Br(4) C(12) 3.53(1) . 2_566 ?
Br(4) S(11) 3.536(3) . . ?
Cu(2) C(12) 3.42(1) . 7_565 ?
Cu(2) C(12) 3.42(1) . 16_556 ?
Cu(2) C(12) 3.57(1) . . ?
Cu(2) C(12) 3.57(1) . 2_566 ?
S(1) O(1) 3.58(1) . 16_555 ?
S(4) C(10) 3.49(1) . 3_556 ?
S(4) S(11) 3.580(5) . 3_656 ?
S(5) S(8) 3.520(6) . 3_656 ?
S(5) C(8) 3.55(1) . 3_656 ?
S(6) S(6) 3.51(1) . 3_656 ?
S(7) C(12) 3.40(1) . 5_666 ?
S(9) C(6) 3.46(1) . 3_656 ?
S(10) O(1) 3.07(1) . 6_655 ?
S(10) C(2) 3.46(1) . 3_656 ?
S(10) C(2) 3.51(1) . 3_556 ?
O(1) C(1) 3.42(2) . 16_455 ?
O(1) C(11) 3.57(1) . 6_654 ?
C(4) C(9) 3.46(2) . 3_656 ?
C(4) C(10) 3.59(2) . 3_656 ?
C(4) C(9) 3.59(2) . 3_556 ?
C(5) C(8) 3.53(2) . 3_556 ?
C(5) C(8) 3.56(2) . 3_656 ?
C(7) C(7) 3.36(3) . 3_656 ?

loop_
_geom_torsion_atom_site_label_1
_geom_torsion_atom_site_label_2
_geom_torsion_atom_site_label_3
_geom_torsion_atom_site_label_4
_geom_torsion
_geom_torsion_site_symmetry_1
_geom_torsion_site_symmetry_2
_geom_torsion_site_symmetry_3
_geom_torsion_site_symmetry_4
_geom_torsion_publ_flag
Br(1) Cu(1) Br(2) Cu(1) 100.87(3) 1_555 1_555 1_555 3_656 yes
Br(1) Cu(1) Br(2) Cu(1) 100.87(3) 1_555 1_555 4_765 3_756 yes
Br(1) Cu(1) Br(3) Cu(1) -100.92(3) 1_555 1_555 1_555 3_656 yes
Br(1) Cu(1) Br(3) Cu(1) -100.92(3) 1_555 1_555 4_765 3_756 yes
Br(2) Cu(1) Br(3) Cu(1) 0.0 1_555 1_555 1_555 3_656 yes
Br(2) Cu(1) Br(3) Cu(1) 156.99(7) 1_555 1_555 4_765 3_756 yes
Br(2) Cu(1) Br(3) Cu(1) 0.0 1_555 3_656 1_555 1_555 yes
Br(2) Cu(1) Br(3) Cu(1) 156.99(7) 1_555 3_656 4_665 4_665 yes
Br(3) Cu(1) Br(2) Cu(1) 0.0 1_555 1_555 1_555 3_656 yes
Br(3) Cu(1) Br(2) Cu(1) -157.09(7) 1_555 1_555 4_765 3_756 yes
Br(3) Cu(1) Br(2) Cu(1) 0.0 1_555 3_656 1_555 1_555 yes
Br(3) Cu(1) Br(2) Cu(1) -157.09(7) 1_555 3_656 4_665 4_665 yes
Br(4) Cu(2) Br(4) Cu(2) 146.62(5) 1_555 1_555 16_556 7_565 yes
Br(4) Cu(2) Br(4) Cu(2) -107.56(9) 1_555 1_555 7_565 7_565 yes
Br(4) Cu(2) Br(4) Cu(2) 0.0 1_555 1_555 2_566 7_465 yes
Br(4) Cu(2) Br(4) Cu(2) 0.0 1_555 7_465 2_566 1_555 yes
Cu(2) Br(4) Cu(2) Br(4) -146.62(5) 1_555 1_555 7_465 16_456 yes
Cu(2) Br(4) Cu(2) Br(4) 107.56(9) 1_555 1_555 7_465 7_465 yes
Cu(2) Br(4) Cu(2) Br(4) 0.0 1_555 1_555 7_465 2_566 yes
Cu(2) Br(4) Cu(2) Br(4) 0.0 1_555 16_556 7_565 7_565 yes
Cu(2) Br(4) Cu(2) Br(4) 0.0 1_555 7_565 7_565 16_556 yes
Cu(2) Br(4) Cu(2) Br(4) 0.0 1_555 2_566 7_465 1_555 yes
Cu(2) Br(4) Cu(2) Br(4) 107.56(9) 1_555 2_566 7_465 16_456 yes
Cu(2) Br(4) Cu(2) Br(4) -146.62(5) 1_555 2_566 7_465 7_465 yes
S(1) C(1) S(2) C(3) -0.4(8) 1_555 1_555 1_555 1_555 yes
S(1) C(2) S(3) C(4) 178.8(8) 1_555 1_555 1_555 1_555 yes
S(1) C(2) C(3) S(2) 0(1) 1_555 1_555 1_555 1_555 yes
S(1) C(2) C(3) S(4) -179.5(7) 1_555 1_555 1_555 1_555 yes
S(2) C(1) S(1) C(2) 0.3(8) 1_555 1_555 1_555 1_555 yes
S(2) C(3) S(4) C(4) -178.6(8) 1_555 1_555 1_555 1_555 yes
S(2) C(3) C(2) S(3) 179.4(6) 1_555 1_555 1_555 1_555 yes
S(3) C(2) S(1) C(1) -179.7(8) 1_555 1_555 1_555 1_555 yes
S(3) C(2) C(3) S(4) 0(1) 1_555 1_555 1_555 1_555 yes
S(3) C(4) S(4) C(3) -1.2(9) 1_555 1_555 1_555 1_555 yes
S(3) C(4) C(5) S(5) 0(1) 1_555 1_555 1_555 1_555 yes
S(3) C(4) C(5) C(6) -179(1) 1_555 1_555 1_555 1_555 yes
S(4) C(3) S(2) C(1) 179.6(8) 1_555 1_555 1_555 1_555 yes
S(4) C(4) S(3) C(2) 1.3(9) 1_555 1_555 1_555 1_555 yes
S(4) C(4) C(5) S(5) 178.6(8) 1_555 1_555 1_555 1_555 yes
S(4) C(4) C(5) C(6) 0(2) 1_555 1_555 1_555 1_555 yes
S(5) C(5) C(6) S(6) -1(1) 1_555 1_555 1_555 1_555 yes
S(5) C(5) C(6) S(7) -178.7(8) 1_555 1_555 1_555 1_555 yes
S(5) C(7) S(6) C(6) -2(1) 1_555 1_555 1_555 1_555 yes
S(5) C(7) C(8) S(8) -1(1) 1_555 1_555 1_555 1_555 yes
S(5) C(7) C(8) S(9) 177.2(8) 1_555 1_555 1_555 1_555 yes
S(6) C(6) C(5) C(4) 177(1) 1_555 1_555 1_555 1_555 yes
S(6) C(7) S(5) C(5) 1(1) 1_555 1_555 1_555 1_555 yes
S(6) C(7) C(8) S(8) 177.0(8) 1_555 1_555 1_555 1_555 yes
S(6) C(7) C(8) S(9) -3(1) 1_555 1_555 1_555 1_555 yes
S(7) C(6) S(6) C(7) 179.9(9) 1_555 1_555 1_555 1_555 yes
S(7) C(6) C(5) C(4) 0(2) 1_555 1_555 1_555 1_555 yes
S(8) C(8) S(9) C(10) 0.7(8) 1_555 1_555 1_555 1_555 yes
S(8) C(9) S(10) C(11) 6.0(9) 1_555 1_555 1_555 1_555 yes
S(8) C(9) C(10) S(9) 0(1) 1_555 1_555 1_555 1_555 yes
S(8) C(9) C(10) S(11) 179.1(7) 1_555 1_555 1_555 1_555 yes
S(9) C(8) S(8) C(9) -0.9(8) 1_555 1_555 1_555 1_555 yes
S(9) C(10) S(11) C(12) 0(1) 1_555 1_555 1_555 1_555 yes
S(9) C(10) C(9) S(10) -179.1(7) 1_555 1_555 1_555 1_555 yes
S(10) C(9) S(8) C(8) 179.5(8) 1_555 1_555 1_555 1_555 yes
S(10) C(9) C(10) S(11) 0(1) 1_555 1_555 1_555 1_555 yes
S(11) C(10) S(9) C(8) -179.7(8) 1_555 1_555 1_555 1_555 yes
O(1) C(1) S(1) C(2) -179(1) 1_555 1_555 1_555 1_555 yes
O(1) C(1) S(2) C(3) 179(1) 1_555 1_555 1_555 1_555 yes
C(1) S(1) C(2) C(3) 0(1) 1_555 1_555 1_555 1_555 yes
C(1) S(2) C(3) C(2) 0(1) 1_555 1_555 1_555 1_555 yes
C(2) S(3) C(4) C(5) -179(1) 1_555 1_555 1_555 1_555 yes
C(2) C(3) S(4) C(4) 0(1) 1_555 1_555 1_555 1_555 yes
C(3) S(4) C(4) C(5) 179(1) 1_555 1_555 1_555 1_555 yes
C(3) C(2) S(3) C(4) 0(1) 1_555 1_555 1_555 1_555 yes
C(4) C(5) S(5) C(7) -179(1) 1_555 1_555 1_555 1_555 yes
C(5) S(5) C(7) C(8) -179(1) 1_555 1_555 1_555 1_555 yes
C(5) C(6) S(6) C(7) 2(1) 1_555 1_555 1_555 1_555 yes
C(6) S(6) C(7) C(8) 178(1) 1_555 1_555 1_555 1_555 yes
C(6) C(5) S(5) C(7) 0(1) 1_555 1_555 1_555 1_555 yes
C(7) C(8) S(8) C(9) 178(1) 1_555 1_555 1_555 1_555 yes
C(7) C(8) S(9) C(10) -178(1) 1_555 1_555 1_555 1_555 yes
C(8) S(8) C(9) C(10) 0(1) 1_555 1_555 1_555 1_555 yes
C(8) S(9) C(10) C(9) 0(1) 1_555 1_555 1_555 1_555 yes
C(9) C(10) S(11) C(12) -179(1) 1_555 1_555 1_555 1_555 yes
C(10) C(9) S(10) C(11) -175(1) 1_555 1_555 1_555 1_555 yes
